data_7708652
loop_
_publ_author_name
'Watt, Fabian A.'
'Sieland, Benedikt'
'Dickmann, Nicole'
'Schoch, Roland'
'Herbst-Irmer, Regine'
'Ott, Holger'
'Paradies, Jan'
'Kuckling, Dirk'
'Hohloch, Stephan'

_publ_section_title
;
 Coupling of CO2 and Epoxides Catalysed by Novel N-Fused Mesoionic Carbene
 Complexes of Nickel(II)
;
_journal_name_full 'Dalton Transactions'
_journal_paper_doi 10.1039/D1DT03311E
_journal_year 2021
_chemical_formula_moiety 'C32 H37 N7 Ni O2, H2 O'
_chemical_formula_sum 'C32 H39 N7 Ni O3'
_chemical_formula_weight 628.41
_space_group_crystal_system triclinic
_space_group_IT_number 2
_space_group_name_Hall '-P 1'
_space_group_name_H-M_alt 'P -1'
_atom_sites_solution_hydrogens mixed
_audit_creation_method SHELXL-2018/3
_audit_update_record
;
2021-09-29 deposited with the CCDC.	2021-10-27 downloaded from the CCDC.
;
_cell_angle_alpha 104.37(3)
_cell_angle_beta 98.75(2)
_cell_angle_gamma 92.59(2)
_cell_formula_units_Z 2
_cell_length_a 7.126(2)
_cell_length_b 14.133(3)
_cell_length_c 15.931(3)
_cell_measurement_reflns_used 6191
_cell_measurement_temperature 100(2)
_cell_measurement_theta_max 27.056
_cell_measurement_theta_min 2.678
_cell_volume 1530.4(7)
_computing_cell_refinement 'SAINT V8.38A'
_computing_data_collection 'APEX2 v2012.2'
_computing_data_reduction 'SAINT V8.38A'
_computing_molecular_graphics 'XP Version 5.1'
_computing_publication_material 'XP Version 5.1'
_computing_structure_refinement 'SHELXL-2018/3 (Sheldrick, 2018)'
_computing_structure_solution 'SHELXT(G.M.Sheldrick,Acta Cryst.(2015)A71,3-8)'
_diffrn_ambient_temperature 100(2)
_diffrn_measured_fraction_theta_full 1.000
_diffrn_measured_fraction_theta_max 0.995
_diffrn_measurement_device_type 'Bruker Smart APEX II Ultra'
_diffrn_measurement_method 'omega scans'
_diffrn_radiation_type MoK\a
_diffrn_radiation_wavelength 0.71073
_diffrn_reflns_av_R_equivalents 0.0460
_diffrn_reflns_av_unetI/netI 0.0450
_diffrn_reflns_Laue_measured_fraction_full 1.000
_diffrn_reflns_Laue_measured_fraction_max 0.995
_diffrn_reflns_limit_h_max 9
_diffrn_reflns_limit_h_min -9
_diffrn_reflns_limit_k_max 18
_diffrn_reflns_limit_k_min -18
_diffrn_reflns_limit_l_max 20
_diffrn_reflns_limit_l_min -20
_diffrn_reflns_number 25007
_diffrn_reflns_point_group_measured_fraction_full 1.000
_diffrn_reflns_point_group_measured_fraction_max 0.995
_diffrn_reflns_theta_full 25.242
_diffrn_reflns_theta_max 27.158
_diffrn_reflns_theta_min 1.493
_diffrn_source 'BRUKER Rotating Anode'
_exptl_absorpt_coefficient_mu 0.679
_exptl_absorpt_correction_T_max 0.7455
_exptl_absorpt_correction_T_min 0.6600
_exptl_absorpt_correction_type multi-scan
_exptl_absorpt_process_details SADABS-2016/2
_exptl_crystal_colour yellow
_exptl_crystal_density_diffrn 1.364
_exptl_crystal_description block
_exptl_crystal_F_000 664
_exptl_crystal_size_max 0.143
_exptl_crystal_size_mid 0.130
_exptl_crystal_size_min 0.092
_refine_diff_density_max 0.761
_refine_diff_density_min -0.351
_refine_diff_density_rms 0.080
_refine_ls_extinction_method none
_refine_ls_goodness_of_fit_ref 1.040
_refine_ls_hydrogen_treatment mixed
_refine_ls_matrix_type full
_refine_ls_number_parameters 403
_refine_ls_number_reflns 6766
_refine_ls_number_restraints 0
_refine_ls_restrained_S_all 1.040
_refine_ls_R_factor_all 0.0597
_refine_ls_R_factor_gt 0.0405
_refine_ls_shift/su_max 0.002
_refine_ls_shift/su_mean 0.000
_refine_ls_structure_factor_coef Fsqd
_refine_ls_weighting_details 'w=1/[\s^2^(Fo^2^)+(0.0502P)^2^+0.6485P] where P=(Fo^2^+2Fc^2^)/3'
_refine_ls_weighting_scheme calc
_refine_ls_wR_factor_gt 0.0938
_refine_ls_wR_factor_ref 0.1017
_reflns_Friedel_coverage 0.000
_reflns_number_gt 5338
_reflns_number_total 6766
_reflns_threshold_expression 'I > 2\s(I)'
_cod_data_source_file d1dt03311e2.cif
_cod_data_source_block 4a
_cod_original_cell_volume 1530.4(6)
_cod_database_code 7708652
_shelx_shelxl_version_number 2018/3
_shelx_space_group_comment
;
The symmetry employed for this shelxl refinement is uniquely defined
by the following loop, which should always be used as a source of
symmetry information in preference to the above space-group names.
They are only intended as comments.
;
_shelx_estimated_absorpt_t_min 0.909
_shelx_estimated_absorpt_t_max 0.940

loop_
_space_group_symop_operation_xyz
'x, y, z'
'-x, -y, -z'

loop_
_atom_site_label
_atom_site_type_symbol
_atom_site_fract_x
_atom_site_fract_y
_atom_site_fract_z
_atom_site_U_iso_or_equiv
_atom_site_adp_type
_atom_site_occupancy
_atom_site_site_symmetry_order
_atom_site_calc_flag
_atom_site_refinement_flags_posn
_atom_site_refinement_flags_adp
_atom_site_refinement_flags_occupancy
_atom_site_disorder_assembly
_atom_site_disorder_group
Ni1 Ni 0.74719(4) 0.74317(2) 0.47898(2) 0.01285(9) Uani 1 1 d . . . . .
O1 O 0.7583(2) 0.77135(10) 0.60140(10) 0.0160(3) Uani 1 1 d . . . . .
O2 O 0.4428(2) 0.77672(11) 0.59117(10) 0.0201(3) Uani 1 1 d . . . . .
N2 N 0.7638(2) 0.92861(12) 0.42083(12) 0.0138(4) Uani 1 1 d . . . . .
N1 N 0.7531(2) 0.52621(12) 0.40700(12) 0.0135(4) Uani 1 1 d . . . . .
N4 N 0.7685(2) 1.02769(13) 0.44303(12) 0.0160(4) Uani 1 1 d . . . . .
N3 N 0.7590(3) 0.43736(13) 0.42381(12) 0.0162(4) Uani 1 1 d . . . . .
N6 N 0.7541(2) 1.04531(12) 0.52646(12) 0.0147(4) Uani 1 1 d . . . . .
N5 N 0.7561(2) 0.46038(13) 0.50859(12) 0.0145(4) Uani 1 1 d . . . . .
N10 N 0.7569(2) 0.71445(12) 0.35979(12) 0.0141(4) Uani 1 1 d . . . . .
C2 C 0.7478(3) 0.88293(15) 0.48763(14) 0.0141(4) Uani 1 1 d . . . . .
C1 C 0.7471(3) 0.60528(15) 0.47850(14) 0.0138(4) Uani 1 1 d . . . . .
C4 C 0.7404(3) 0.96534(15) 0.55717(14) 0.0143(4) Uani 1 1 d . . . . .
C3 C 0.7489(3) 0.55694(15) 0.54509(15) 0.0149(4) Uani 1 1 d . . . . .
C6 C 0.7178(3) 0.99671(15) 0.65161(15) 0.0185(5) Uani 1 1 d . . . . .
H6A H 0.817954 0.972288 0.689098 0.022 Uiso 1 1 calc R U . . .
H6AB H 0.591296 0.972168 0.659828 0.022 Uiso 1 1 calc R U . . .
C5 C 0.7498(3) 0.57219(16) 0.64173(14) 0.0177(5) Uani 1 1 d . . . . .
H5A H 0.636150 0.604492 0.659204 0.021 Uiso 1 1 calc R U . . .
H5B H 0.865759 0.612861 0.676478 0.021 Uiso 1 1 calc R U . . .
C8 C 0.7382(3) 1.11139(15) 0.67411(14) 0.0179(5) Uani 1 1 d . . . . .
H8A H 0.627460 1.138118 0.699737 0.021 Uiso 1 1 calc R U . . .
H8AB H 0.855484 1.137659 0.717285 0.021 Uiso 1 1 calc R U . . .
C7 C 0.7467(3) 0.46666(15) 0.65531(15) 0.0178(5) Uani 1 1 d . . . . .
H7A H 0.854330 0.462497 0.701136 0.021 Uiso 1 1 calc R U . . .
H7B H 0.626254 0.450056 0.674392 0.021 Uiso 1 1 calc R U . . .
C10 C 0.7478(3) 1.14069(15) 0.58806(15) 0.0180(5) Uani 1 1 d . . . . .
H10A H 0.633722 1.173167 0.570235 0.022 Uiso 1 1 calc R U . . .
H10B H 0.863585 1.184580 0.593258 0.022 Uiso 1 1 calc R U . . .
C9 C 0.7635(3) 0.39512(16) 0.56739(14) 0.0177(5) Uani 1 1 d . . . . .
H9A H 0.885268 0.364134 0.570947 0.021 Uiso 1 1 calc R U . . .
H9B H 0.656128 0.343402 0.548260 0.021 Uiso 1 1 calc R U . . .
C11 C 0.7602(3) 0.62290(15) 0.30233(14) 0.0140(4) Uani 1 1 d . . . . .
C16 C 0.7568(3) 0.53055(15) 0.31886(14) 0.0151(4) Uani 1 1 d . . . . .
C15 C 0.7627(3) 0.44663(15) 0.25126(15) 0.0167(4) Uani 1 1 d . . . . .
H15 H 0.759251 0.384206 0.263540 0.020 Uiso 1 1 calc R U . . .
C14 C 0.7738(3) 0.45287(16) 0.16549(15) 0.0187(5) Uani 1 1 d . . . . .
C13 C 0.7777(3) 0.54563(16) 0.14900(15) 0.0182(5) Uani 1 1 d . . . . .
H13 H 0.786078 0.551707 0.091589 0.022 Uiso 1 1 calc R U . . .
C12 C 0.7695(3) 0.62875(16) 0.21593(14) 0.0163(4) Uani 1 1 d . . . . .
C18 C 0.7728(3) 0.73177(15) 0.21956(14) 0.0156(4) Uani 1 1 d . . . . .
C19 C 0.7783(3) 0.78429(15) 0.15668(14) 0.0167(4) Uani 1 1 d . . . . .
H19 H 0.781719 0.750651 0.097446 0.020 Uiso 1 1 calc R U . . .
C20 C 0.7787(3) 0.88593(16) 0.18022(14) 0.0161(4) Uani 1 1 d . . . . .
C21 C 0.7759(3) 0.93385(16) 0.26882(15) 0.0163(4) Uani 1 1 d . . . . .
H21 H 0.778114 1.003301 0.285910 0.020 Uiso 1 1 calc R U . . .
C22 C 0.7701(3) 0.88138(15) 0.33164(14) 0.0143(4) Uani 1 1 d . . . . .
C17 C 0.7657(3) 0.77923(15) 0.30776(14) 0.0142(4) Uani 1 1 d . . . . .
C23 C 0.7884(4) 0.36335(16) 0.09029(16) 0.0257(5) Uani 1 1 d . . . . .
C24 C 0.9834(5) 0.3722(2) 0.0629(2) 0.0554(10) Uani 1 1 d . . . . .
H24A H 0.990341 0.318417 0.011379 0.083 Uiso 1 1 calc R U . . .
H24B H 1.083277 0.368951 0.111449 0.083 Uiso 1 1 calc R U . . .
H24C H 1.001676 0.435034 0.048271 0.083 Uiso 1 1 calc R U . . .
C25 C 0.6328(6) 0.3612(2) 0.01110(19) 0.0536(9) Uani 1 1 d . . . . .
H25A H 0.651432 0.420723 -0.008836 0.080 Uiso 1 1 calc R U . . .
H25B H 0.507093 0.358172 0.028592 0.080 Uiso 1 1 calc R U . . .
H25C H 0.640906 0.303500 -0.036807 0.080 Uiso 1 1 calc R U . . .
C26 C 0.7634(5) 0.26725(17) 0.11496(17) 0.0361(7) Uani 1 1 d . . . . .
H26A H 0.636829 0.260164 0.130751 0.054 Uiso 1 1 calc R U . . .
H26B H 0.861217 0.266658 0.165194 0.054 Uiso 1 1 calc R U . . .
H26C H 0.776010 0.212767 0.064890 0.054 Uiso 1 1 calc R U . . .
C27 C 0.7794(3) 0.94707(16) 0.11323(14) 0.0180(5) Uani 1 1 d . . . . .
C28 C 0.7617(4) 0.88264(17) 0.01949(15) 0.0236(5) Uani 1 1 d . . . . .
H28A H 0.643409 0.839474 0.004739 0.035 Uiso 1 1 calc R U . . .
H28B H 0.870718 0.842877 0.015075 0.035 Uiso 1 1 calc R U . . .
H28C H 0.759758 0.924233 -0.021490 0.035 Uiso 1 1 calc R U . . .
C29 C 0.6112(3) 1.01129(17) 0.11826(16) 0.0233(5) Uani 1 1 d . . . . .
H29A H 0.606194 1.047631 0.073087 0.035 Uiso 1 1 calc R U . . .
H29B H 0.627961 1.057608 0.176460 0.035 Uiso 1 1 calc R U . . .
H29C H 0.492093 0.969613 0.108453 0.035 Uiso 1 1 calc R U . . .
C30 C 0.9637(3) 1.01453(17) 0.13481(16) 0.0249(5) Uani 1 1 d . . . . .
H30A H 1.073191 0.974943 0.133491 0.037 Uiso 1 1 calc R U . . .
H30B H 0.972686 1.059044 0.193507 0.037 Uiso 1 1 calc R U . . .
H30C H 0.963473 1.052836 0.091265 0.037 Uiso 1 1 calc R U . . .
C100 C 0.6032(3) 0.78055(15) 0.63468(15) 0.0166(4) Uani 1 1 d . . . . .
C101 C 0.6298(3) 0.79781(17) 0.73367(15) 0.0213(5) Uani 1 1 d . . . . .
H10C H 0.534636 0.755578 0.748877 0.032 Uiso 1 1 calc R U . . .
H10D H 0.614176 0.866639 0.760672 0.032 Uiso 1 1 calc R U . . .
H10E H 0.757919 0.782385 0.755477 0.032 Uiso 1 1 calc R U . . .
O100 O 0.1447(3) 0.80039(14) 0.69158(12) 0.0275(4) Uani 1 1 d . . . . .
H41A H 0.032(4) 0.7893(19) 0.6597(18) 0.029(8) Uiso 1 1 d . . . . .
H41B H 0.205(4) 0.793(2) 0.653(2) 0.039(9) Uiso 1 1 d . . . . .

loop_
_atom_site_aniso_label
_atom_site_aniso_U_11
_atom_site_aniso_U_22
_atom_site_aniso_U_33
_atom_site_aniso_U_23
_atom_site_aniso_U_13
_atom_site_aniso_U_12
Ni1 0.01171(14) 0.01000(14) 0.01889(16) 0.00643(10) 0.00413(10) 0.00201(10)
O1 0.0130(8) 0.0129(7) 0.0243(8) 0.0074(6) 0.0049(6) 0.0033(6)
O2 0.0145(8) 0.0180(8) 0.0286(9) 0.0066(7) 0.0050(7) 0.0015(6)
N2 0.0115(9) 0.0104(8) 0.0211(10) 0.0064(7) 0.0036(7) 0.0024(7)
N1 0.0116(9) 0.0098(8) 0.0211(10) 0.0078(7) 0.0023(7) 0.0020(7)
N4 0.0152(9) 0.0122(9) 0.0207(10) 0.0046(7) 0.0022(7) 0.0021(7)
N3 0.0169(9) 0.0119(9) 0.0224(10) 0.0090(7) 0.0040(8) 0.0008(7)
N6 0.0109(9) 0.0117(9) 0.0213(10) 0.0040(7) 0.0022(7) 0.0019(7)
N5 0.0120(9) 0.0138(9) 0.0199(10) 0.0079(7) 0.0030(7) 0.0022(7)
N10 0.0140(9) 0.0093(8) 0.0201(10) 0.0061(7) 0.0024(7) 0.0017(7)
C2 0.0086(10) 0.0165(11) 0.0190(11) 0.0076(9) 0.0030(8) 0.0019(8)
C1 0.0084(10) 0.0148(10) 0.0198(11) 0.0069(9) 0.0031(8) 0.0023(8)
C4 0.0075(10) 0.0144(10) 0.0222(11) 0.0083(9) 0.0001(8) 0.0016(8)
C3 0.0080(10) 0.0132(10) 0.0233(11) 0.0043(9) 0.0024(8) 0.0017(8)
C6 0.0191(11) 0.0137(11) 0.0227(12) 0.0054(9) 0.0030(9) 0.0005(9)
C5 0.0178(11) 0.0150(11) 0.0207(12) 0.0052(9) 0.0031(9) 0.0024(9)
C8 0.0164(11) 0.0135(10) 0.0228(12) 0.0029(9) 0.0029(9) 0.0023(8)
C7 0.0158(11) 0.0156(11) 0.0249(12) 0.0105(9) 0.0033(9) 0.0021(8)
C10 0.0166(11) 0.0100(10) 0.0259(12) 0.0032(9) 0.0014(9) 0.0027(8)
C9 0.0166(11) 0.0148(10) 0.0258(12) 0.0126(9) 0.0035(9) 0.0018(9)
C11 0.0109(10) 0.0128(10) 0.0198(11) 0.0064(9) 0.0032(8) 0.0029(8)
C16 0.0115(10) 0.0156(10) 0.0201(11) 0.0083(9) 0.0026(8) 0.0015(8)
C15 0.0148(11) 0.0103(10) 0.0266(12) 0.0081(9) 0.0031(9) 0.0005(8)
C14 0.0176(11) 0.0155(11) 0.0232(12) 0.0040(9) 0.0050(9) 0.0020(9)
C13 0.0213(12) 0.0167(11) 0.0179(11) 0.0060(9) 0.0044(9) 0.0018(9)
C12 0.0143(10) 0.0165(11) 0.0201(11) 0.0079(9) 0.0029(9) 0.0030(8)
C18 0.0128(10) 0.0137(10) 0.0207(11) 0.0052(9) 0.0034(8) 0.0016(8)
C19 0.0163(11) 0.0165(11) 0.0186(11) 0.0059(9) 0.0034(9) 0.0046(9)
C20 0.0108(10) 0.0169(11) 0.0233(12) 0.0090(9) 0.0043(9) 0.0032(8)
C21 0.0110(10) 0.0135(10) 0.0268(12) 0.0086(9) 0.0042(9) 0.0025(8)
C22 0.0111(10) 0.0132(10) 0.0196(11) 0.0050(8) 0.0040(8) 0.0015(8)
C17 0.0104(10) 0.0141(10) 0.0205(11) 0.0084(9) 0.0034(8) 0.0017(8)
C23 0.0396(15) 0.0130(11) 0.0250(13) 0.0029(9) 0.0102(11) 0.0028(10)
C24 0.076(2) 0.0236(15) 0.075(2) 0.0037(15) 0.054(2) 0.0085(15)
C25 0.097(3) 0.0233(15) 0.0307(16) 0.0010(12) -0.0108(16) 0.0090(16)
C26 0.067(2) 0.0146(12) 0.0276(14) 0.0039(10) 0.0134(13) 0.0039(12)
C27 0.0191(11) 0.0162(11) 0.0215(12) 0.0092(9) 0.0042(9) 0.0043(9)
C28 0.0326(14) 0.0197(12) 0.0227(12) 0.0112(10) 0.0070(10) 0.0057(10)
C29 0.0232(12) 0.0221(12) 0.0277(13) 0.0112(10) 0.0044(10) 0.0071(10)
C30 0.0234(12) 0.0251(13) 0.0316(14) 0.0166(11) 0.0063(10) 0.0005(10)
C100 0.0186(11) 0.0074(10) 0.0251(12) 0.0057(8) 0.0062(9) -0.0005(8)
C101 0.0232(12) 0.0181(11) 0.0252(12) 0.0068(9) 0.0092(10) 0.0032(9)
O100 0.0169(9) 0.0401(11) 0.0250(10) 0.0058(8) 0.0057(8) 0.0041(8)

loop_
_atom_type_symbol
_atom_type_description
_atom_type_scat_dispersion_real
_atom_type_scat_dispersion_imag
_atom_type_scat_source
C C 0.0033 0.0016 'International Tables Vol C Tables 4.2.6.8 and 6.1.1.4'
H H 0.0000 0.0000 'International Tables Vol C Tables 4.2.6.8 and 6.1.1.4'
N N 0.0061 0.0033 'International Tables Vol C Tables 4.2.6.8 and 6.1.1.4'
O O 0.0106 0.0060 'International Tables Vol C Tables 4.2.6.8 and 6.1.1.4'
Ni Ni 0.3393 1.1124 'International Tables Vol C Tables 4.2.6.8 and 6.1.1.4'

loop_
_geom_angle_atom_site_label_1
_geom_angle_atom_site_label_2
_geom_angle_atom_site_label_3
_geom_angle
_geom_angle_site_symmetry_1
_geom_angle_site_symmetry_3
_geom_angle_publ_flag
N10 Ni1 O1 175.44(7) . . ?
N10 Ni1 C2 91.98(9) . . ?
O1 Ni1 C2 88.80(8) . . ?
N10 Ni1 C1 91.71(9) . . ?
O1 Ni1 C1 87.50(8) . . ?
C2 Ni1 C1 176.30(9) . . ?
C100 O1 Ni1 120.19(14) . . ?
N4 N2 C2 116.35(17) . . ?
N4 N2 C22 117.24(17) . . ?
C2 N2 C22 126.38(17) . . ?
N3 N1 C1 116.24(17) . . ?
N3 N1 C16 117.41(17) . . ?
C1 N1 C16 126.35(17) . . ?
N6 N4 N2 100.92(16) . . ?
N5 N3 N1 101.15(16) . . ?
N4 N6 C4 115.01(17) . . ?
N4 N6 C10 127.56(17) . . ?
C4 N6 C10 117.41(18) . . ?
N3 N5 C3 114.70(17) . . ?
N3 N5 C9 128.15(17) . . ?
C3 N5 C9 117.14(18) . . ?
C17 N10 C11 104.08(17) . . ?
C17 N10 Ni1 128.00(14) . . ?
C11 N10 Ni1 127.91(14) . . ?
N2 C2 C4 99.89(17) . . ?
N2 C2 Ni1 126.70(15) . . ?
C4 C2 Ni1 133.38(16) . . ?
N1 C1 C3 100.27(17) . . ?
N1 C1 Ni1 127.19(15) . . ?
C3 C1 Ni1 132.50(16) . . ?
N6 C4 C2 107.82(19) . . ?
N6 C4 C6 108.79(18) . . ?
C2 C4 C6 143.36(19) . . ?
N5 C3 C1 107.65(19) . . ?
N5 C3 C5 108.67(18) . . ?
C1 C3 C5 143.66(19) . . ?
C4 C6 C8 104.20(17) . . ?
C3 C5 C7 104.25(17) . . ?
C10 C8 C6 107.48(17) . . ?
C9 C7 C5 107.92(17) . . ?
N6 C10 C8 101.67(17) . . ?
N5 C9 C7 101.72(17) . . ?
N10 C11 C16 129.42(19) . . ?
N10 C11 C12 112.46(18) . . ?
C16 C11 C12 118.12(19) . . ?
C11 C16 C15 120.5(2) . . ?
C11 C16 N1 117.39(19) . . ?
C15 C16 N1 122.11(19) . . ?
C16 C15 C14 121.22(19) . . ?
C13 C14 C15 118.3(2) . . ?
C13 C14 C23 118.7(2) . . ?
C15 C14 C23 123.0(2) . . ?
C12 C13 C14 120.4(2) . . ?
C13 C12 C11 121.5(2) . . ?
C13 C12 C18 133.2(2) . . ?
C11 C12 C18 105.35(18) . . ?
C19 C18 C17 121.36(19) . . ?
C19 C18 C12 133.3(2) . . ?
C17 C18 C12 105.35(18) . . ?
C18 C19 C20 120.2(2) . . ?
C19 C20 C21 118.6(2) . . ?
C19 C20 C27 122.4(2) . . ?
C21 C20 C27 119.05(19) . . ?
C22 C21 C20 121.22(19) . . ?
C21 C22 C17 120.3(2) . . ?
C21 C22 N2 121.80(18) . . ?
C17 C22 N2 117.92(19) . . ?
N10 C17 C22 128.9(2) . . ?
N10 C17 C18 112.77(18) . . ?
C22 C17 C18 118.33(19) . . ?
C26 C23 C24 109.1(2) . . ?
C26 C23 C14 113.0(2) . . ?
C24 C23 C14 108.7(2) . . ?
C26 C23 C25 107.9(2) . . ?
C24 C23 C25 108.8(3) . . ?
C14 C23 C25 109.4(2) . . ?
C28 C27 C30 108.75(19) . . ?
C28 C27 C20 111.87(18) . . ?
C30 C27 C20 110.06(18) . . ?
C28 C27 C29 108.81(19) . . ?
C30 C27 C29 108.20(18) . . ?
C20 C27 C29 109.07(18) . . ?
O2 C100 O1 124.2(2) . . ?
O2 C100 C101 120.61(19) . . ?
O1 C100 C101 115.22(19) . . ?

loop_
_geom_bond_atom_site_label_1
_geom_bond_atom_site_label_2
_geom_bond_distance
_geom_bond_site_symmetry_2
_geom_bond_publ_flag
Ni1 N10 1.8535(18) . ?
Ni1 O1 1.8796(16) . ?
Ni1 C2 1.945(2) . ?
Ni1 C1 1.947(2) . ?
O1 C100 1.295(3) . ?
O2 C100 1.235(3) . ?
N2 N4 1.354(2) . ?
N2 C2 1.391(3) . ?
N2 C22 1.420(3) . ?
N1 N3 1.348(2) . ?
N1 C1 1.391(3) . ?
N1 C16 1.425(3) . ?
N4 N6 1.311(2) . ?
N3 N5 1.312(2) . ?
N6 C4 1.344(3) . ?
N6 C10 1.464(3) . ?
N5 C3 1.351(3) . ?
N5 C9 1.466(3) . ?
N10 C17 1.384(3) . ?
N10 C11 1.391(3) . ?
C2 C4 1.403(3) . ?
C1 C3 1.396(3) . ?
C4 C6 1.495(3) . ?
C3 C5 1.500(3) . ?
C6 C8 1.566(3) . ?
C5 C7 1.559(3) . ?
C8 C10 1.537(3) . ?
C7 C9 1.535(3) . ?
C11 C16 1.394(3) . ?
C11 C12 1.411(3) . ?
C16 C15 1.397(3) . ?
C15 C14 1.405(3) . ?
C14 C13 1.399(3) . ?
C14 C23 1.531(3) . ?
C13 C12 1.387(3) . ?
C12 C18 1.442(3) . ?
C18 C19 1.391(3) . ?
C18 C17 1.408(3) . ?
C19 C20 1.391(3) . ?
C20 C21 1.409(3) . ?
C20 C27 1.531(3) . ?
C21 C22 1.390(3) . ?
C22 C17 1.396(3) . ?
C23 C26 1.515(3) . ?
C23 C24 1.527(4) . ?
C23 C25 1.541(4) . ?
C27 C28 1.527(3) . ?
C27 C30 1.530(3) . ?
C27 C29 1.535(3) . ?
C100 C101 1.515(3) . ?

loop_
_geom_hbond_atom_site_label_D
_geom_hbond_atom_site_label_H
_geom_hbond_atom_site_label_A
_geom_hbond_distance_DH
_geom_hbond_distance_HA
_geom_hbond_distance_DA
_geom_hbond_angle_DHA
_geom_hbond_site_symmetry_A
_geom_hbond_publ_flag
C9 H9B O2 0.99 2.42 3.153(3) 130.4 2_666 yes
O100 H41A O1 0.87(3) 2.01(3) 2.866(3) 172(3) 1_455 yes
O100 H41B O2 0.79(3) 2.08(3) 2.831(3) 159(3) . yes
